data_7112656
loop_
_publ_author_name
'Selin Ergun'
'Corrine F. Elliott'
'Aman Preet Kaur'
'Sean R. Parkin'
'Susan A. Odom'

_publ_section_title
;
 Overcharge performance of 3,7-disubstituted N-ethylphenothiazine
 derivatives in lithium-ion batteries
;
_journal_name_full Chem.Commun.
_journal_page_first 5339
_journal_paper_doi 10.1039/C3CC47503D
_journal_volume 50
_journal_year 2014
_chemical_formula_moiety 'C16 H17 N S'
_chemical_formula_sum 'C16 H17 N S'
_chemical_formula_weight 255.36
_chemical_name_systematic
; 
 ? 
;
_space_group_crystal_system orthorhombic
_space_group_IT_number 62
_space_group_name_Hall '-P 2ac 2n'
_space_group_name_H-M_alt 'P n m a'
_symmetry_space_group_name_Hall '-P 2ac 2n'
_symmetry_space_group_name_H-M 'P n m a'
_atom_sites_solution_hydrogens geom
_atom_sites_solution_primary direct
_atom_sites_solution_secondary difmap
_audit_creation_method SHELXL-2013
_cell_angle_alpha 90
_cell_angle_beta 90
_cell_angle_gamma 90
_cell_formula_units_Z 4
_cell_length_a 11.0824(1)
_cell_length_b 13.7811(2)
_cell_length_c 8.6341(2)
_cell_measurement_reflns_used 1763
_cell_measurement_temperature 90.0(2)
_cell_measurement_theta_max 27.48
_cell_measurement_theta_min 1.00
_cell_volume 1318.67(4)
_computing_cell_refinement 'SCALEPACK (Otwinowski & Minor, 2006)'
_computing_data_collection 'COLLECT (Nonius, 1998)'
_computing_data_reduction 'DENZO-SMN (Otwinowski & Minor, 2006)'
_computing_molecular_graphics 'XP in SHELXTL (Sheldrick, 2008)'
_computing_publication_material 'SHELX (Sheldrick, 2008) and CIFFIX (Parkin, 2013)'
_computing_structure_refinement 'SHELXL-2013 (Sheldrick, 2008)'
_computing_structure_solution 'SHELXS-97 (Sheldrick, 2008)'
_diffrn_ambient_temperature 90.0(2)
_diffrn_detector_area_resol_mean 9.1
_diffrn_measured_fraction_theta_full 1.000
_diffrn_measured_fraction_theta_max 1.000
_diffrn_measurement_device_type 'Nonius KappaCCD diffractometer'
_diffrn_measurement_method '\f and \w scans at fixed \c = 55\%'
_diffrn_radiation_type MoK\a
_diffrn_radiation_wavelength 0.71073
_diffrn_reflns_av_R_equivalents 0.0126
_diffrn_reflns_av_unetI/netI 0.0197
_diffrn_reflns_Laue_measured_fraction_full 1.000
_diffrn_reflns_Laue_measured_fraction_max 1.000
_diffrn_reflns_limit_h_max 14
_diffrn_reflns_limit_h_min -14
_diffrn_reflns_limit_k_max 17
_diffrn_reflns_limit_k_min -17
_diffrn_reflns_limit_l_max 11
_diffrn_reflns_limit_l_min -11
_diffrn_reflns_number 2853
_diffrn_reflns_point_group_measured_fraction_full 1.000
_diffrn_reflns_point_group_measured_fraction_max 1.000
_diffrn_reflns_theta_full 25.242
_diffrn_reflns_theta_max 27.482
_diffrn_reflns_theta_min 2.784
_diffrn_source 'fine-focus sealed-tube'
_exptl_absorpt_coefficient_mu 0.226
_exptl_absorpt_correction_type none
_exptl_crystal_colour colourless
_exptl_crystal_density_diffrn 1.286
_exptl_crystal_description block
_exptl_crystal_F_000 544
_exptl_crystal_size_max 0.300
_exptl_crystal_size_mid 0.250
_exptl_crystal_size_min 0.180
_refine_diff_density_max 0.410
_refine_diff_density_min -0.224
_refine_diff_density_rms 0.057
_refine_ls_extinction_method none
_refine_ls_goodness_of_fit_ref 1.069
_refine_ls_hydrogen_treatment constr
_refine_ls_matrix_type full
_refine_ls_number_parameters 90
_refine_ls_number_reflns 1575
_refine_ls_number_restraints 0
_refine_ls_restrained_S_all 1.069
_refine_ls_R_factor_all 0.0456
_refine_ls_R_factor_gt 0.0382
_refine_ls_shift/su_max 0.001
_refine_ls_shift/su_mean 0.000
_refine_ls_structure_factor_coef Fsqd
_refine_ls_weighting_details 'w=1/[\s^2^(Fo^2^)+(0.0665P)^2^+0.5029P] where P=(Fo^2^+2Fc^2^)/3'
_refine_ls_weighting_scheme calc
_refine_ls_wR_factor_gt 0.1056
_refine_ls_wR_factor_ref 0.1106
_reflns_Friedel_coverage 0.000
_reflns_number_gt 1356
_reflns_number_total 1575
_reflns_threshold_expression 'I > 2\s(I)'
_cod_data_source_file c3cc47503d.txt
_cod_data_source_block k13131
_cod_database_code 7112656
_shelx_space_group_comment
; 
The symmetry employed for this shelxl refinement is uniquely defined 
by the following loop, which should always be used as a source of 
symmetry information in preference to the above space-group names. 
They are only intended as comments. 
;
_shelx_estimated_absorpt_t_min 0.935
_shelx_estimated_absorpt_t_max 0.960
_shelxl_version_number 2013-4

loop_
_space_group_symop_operation_xyz
'x, y, z'
'-x+1/2, -y, z+1/2'
'x+1/2, -y+1/2, -z+1/2'
'-x, y+1/2, -z'
'-x, -y, -z'
'x-1/2, y, -z-1/2'
'-x-1/2, y-1/2, z-1/2'
'x, -y-1/2, z'

loop_
_atom_site_label
_atom_site_type_symbol
_atom_site_fract_x
_atom_site_fract_y
_atom_site_fract_z
_atom_site_U_iso_or_equiv
_atom_site_adp_type
_atom_site_occupancy
_atom_site_site_symmetry_order
_atom_site_calc_flag
_atom_site_refinement_flags_posn
_atom_site_refinement_flags_adp
_atom_site_refinement_flags_occupancy
_atom_site_disorder_assembly
_atom_site_disorder_group
N1 N 0.47889(14) 0.2500 0.28417(19) 0.0193(4) Uani 1 2 d S T P . .
S1 S 0.61147(4) 0.2500 0.58856(5) 0.02105(18) Uani 1 2 d S T P . .
C1 C 0.53472(12) 0.16108(9) 0.32189(16) 0.0188(3) Uani 1 1 d . . . . .
C2 C 0.51917(12) 0.07656(10) 0.23421(16) 0.0224(3) Uani 1 1 d . . . . .
H2 H 0.4690 0.0782 0.1450 0.027 Uiso 1 1 calc R U . . .
C3 C 0.57553(13) -0.00957(10) 0.27506(17) 0.0239(3) Uani 1 1 d . . . . .
H3 H 0.5613 -0.0659 0.2144 0.029 Uiso 1 1 calc R U . . .
C4 C 0.65243(12) -0.01609(10) 0.40228(17) 0.0219(3) Uani 1 1 d . . . . .
C5 C 0.66618(12) 0.06732(10) 0.49199(16) 0.0206(3) Uani 1 1 d . . . . .
H5 H 0.7175 0.0655 0.5800 0.025 Uiso 1 1 calc R U . . .
C6 C 0.60664(11) 0.15296(10) 0.45575(16) 0.0183(3) Uani 1 1 d . . . . .
C7 C 0.71678(14) -0.10930(11) 0.44281(19) 0.0277(3) Uani 1 1 d . . . . .
H7A H 0.7890 -0.1160 0.3782 0.042 Uiso 1 1 calc R U . . .
H7B H 0.6628 -0.1644 0.4243 0.042 Uiso 1 1 calc R U . . .
H7C H 0.7403 -0.1080 0.5522 0.042 Uiso 1 1 calc R U . . .
C8 C 0.39344(18) 0.2500 0.1543(2) 0.0234(4) Uani 1 2 d S T P . .
H8A H 0.3411 0.3079 0.1634 0.028 Uiso 0.5 1 calc R U P . .
H8B H 0.3411 0.1921 0.1634 0.028 Uiso 0.5 1 calc R U P . .
C9 C 0.4512(2) 0.2500 -0.0067(3) 0.0295(5) Uani 1 2 d S T P . .
H9A H 0.3882 0.2564 -0.0856 0.044 Uiso 0.5 1 calc R U P A -1
H9B H 0.4950 0.1890 -0.0225 0.044 Uiso 0.5 1 calc R U P A -1
H9C H 0.5075 0.3046 -0.0151 0.044 Uiso 0.5 1 calc R U P A -1

loop_
_atom_site_aniso_label
_atom_site_aniso_U_11
_atom_site_aniso_U_22
_atom_site_aniso_U_33
_atom_site_aniso_U_23
_atom_site_aniso_U_13
_atom_site_aniso_U_12
N1 0.0201(8) 0.0165(8) 0.0214(8) 0.000 -0.0038(6) 0.000
S1 0.0264(3) 0.0172(3) 0.0195(3) 0.000 -0.00259(17) 0.000
C1 0.0174(6) 0.0171(6) 0.0219(6) 0.0014(5) 0.0014(5) -0.0013(5)
C2 0.0228(6) 0.0219(7) 0.0225(7) -0.0013(5) -0.0009(5) -0.0029(5)
C3 0.0269(7) 0.0177(6) 0.0272(7) -0.0025(5) 0.0035(6) -0.0022(6)
C4 0.0202(7) 0.0178(6) 0.0278(7) 0.0022(5) 0.0052(5) 0.0005(5)
C5 0.0176(6) 0.0202(7) 0.0239(6) 0.0030(5) 0.0012(5) 0.0002(5)
C6 0.0179(6) 0.0160(6) 0.0209(6) -0.0005(5) 0.0014(5) -0.0022(5)
C7 0.0286(7) 0.0183(7) 0.0362(8) 0.0005(6) 0.0027(6) 0.0026(6)
C8 0.0219(10) 0.0216(10) 0.0266(10) 0.000 -0.0064(8) 0.000
C9 0.0357(12) 0.0285(11) 0.0244(10) 0.000 -0.0073(9) 0.000

loop_
_atom_type_symbol
_atom_type_description
_atom_type_scat_dispersion_real
_atom_type_scat_dispersion_imag
_atom_type_scat_source
C C 0.0033 0.0016 'International Tables Vol C Tables 4.2.6.8 and 6.1.1.4'
H H 0.0000 0.0000 'International Tables Vol C Tables 4.2.6.8 and 6.1.1.4'
N N 0.0061 0.0033 'International Tables Vol C Tables 4.2.6.8 and 6.1.1.4'
S S 0.1246 0.1234 'International Tables Vol C Tables 4.2.6.8 and 6.1.1.4'

loop_
_geom_angle_atom_site_label_1
_geom_angle_atom_site_label_2
_geom_angle_atom_site_label_3
_geom_angle
_geom_angle_site_symmetry_1
_geom_angle_site_symmetry_3
C1 N1 C1 120.58(15) . 8_565
C1 N1 C8 117.34(8) . .
C1 N1 C8 117.34(8) 8_565 .
C6 S1 C6 98.71(9) 8_565 .
C2 C1 C6 116.57(12) . .
C2 C1 N1 122.95(12) . .
C6 C1 N1 120.44(12) . .
C3 C2 C1 121.28(13) . .
C3 C2 H2 119.4 . .
C1 C2 H2 119.4 . .
C2 C3 C4 122.08(13) . .
C2 C3 H3 119.0 . .
C4 C3 H3 119.0 . .
C3 C4 C5 116.85(13) . .
C3 C4 C7 121.76(13) . .
C5 C4 C7 121.38(13) . .
C6 C5 C4 121.58(13) . .
C6 C5 H5 119.2 . .
C4 C5 H5 119.2 . .
C5 C6 C1 121.44(13) . .
C5 C6 S1 118.95(10) . .
C1 C6 S1 119.39(10) . .
C4 C7 H7A 109.5 . .
C4 C7 H7B 109.5 . .
H7A C7 H7B 109.5 . .
C4 C7 H7C 109.5 . .
H7A C7 H7C 109.5 . .
H7B C7 H7C 109.5 . .
N1 C8 C9 115.09(17) . .
N1 C8 H8A 108.5 . .
C9 C8 H8A 108.5 . .
N1 C8 H8B 108.5 . .
C9 C8 H8B 108.5 . .
H8A C8 H8B 107.5 . .
C8 C9 H9A 109.5 . .
C8 C9 H9B 109.5 . .
H9A C9 H9B 109.5 . .
C8 C9 H9C 109.5 . .
H9A C9 H9C 109.5 . .
H9B C9 H9C 109.5 . .

loop_
_geom_bond_atom_site_label_1
_geom_bond_atom_site_label_2
_geom_bond_distance
_geom_bond_site_symmetry_2
N1 C1 1.4109(15) .
N1 C1 1.4109(15) 8_565
N1 C8 1.468(2) .
S1 C6 1.7624(14) 8_565
S1 C6 1.7624(14) .
C1 C2 1.3999(19) .
C1 C6 1.4084(19) .
C2 C3 1.387(2) .
C2 H2 0.9500 .
C3 C4 1.393(2) .
C3 H3 0.9500 .
C4 C5 1.3945(19) .
C4 C7 1.5104(19) .
C5 C6 1.3878(19) .
C5 H5 0.9500 .
C7 H7A 0.9800 .
C7 H7B 0.9800 .
C7 H7C 0.9800 .
C8 C9 1.530(3) .
C8 H8A 0.9900 .
C8 H8B 0.9900 .
C9 H9A 0.9800 .
C9 H9B 0.9800 .
C9 H9C 0.9800 .

loop_
_geom_torsion_atom_site_label_1
_geom_torsion_atom_site_label_2
_geom_torsion_atom_site_label_3
_geom_torsion_atom_site_label_4
_geom_torsion
_geom_torsion_site_symmetry_1
C1 N1 C1 C2 -149.87(12) 8_565
C8 N1 C1 C2 5.1(2) .
C1 N1 C1 C6 32.4(2) 8_565
C8 N1 C1 C6 -172.57(14) .
C6 C1 C2 C3 -2.2(2) .
N1 C1 C2 C3 -179.95(13) .
C1 C2 C3 C4 -1.6(2) .
C2 C3 C4 C5 2.9(2) .
C2 C3 C4 C7 -177.88(13) .
C3 C4 C5 C6 -0.4(2) .
C7 C4 C5 C6 -179.60(12) .
C4 C5 C6 C1 -3.5(2) .
C4 C5 C6 S1 171.22(10) .
C2 C1 C6 C5 4.68(19) .
N1 C1 C6 C5 -177.49(13) .
C2 C1 C6 S1 -170.01(10) .
N1 C1 C6 S1 7.82(18) .
C6 S1 C6 C5 147.94(8) 8_565
C6 S1 C6 C1 -37.23(14) 8_565
C1 N1 C8 C9 -77.90(13) .
C1 N1 C8 C9 77.90(13) 8_565
